data_4505762
loop_
_publ_author_name
'Bond, Andrew D.'
'Feeder, Neil'
'Redman, James E.'
'Teat, Simon J.'
'Sanders, Jeremy K. M.'

_publ_section_title
;
 Molecular Conformation and Intermolecular Interactions in the Crystal
 Structures of Free-Base 5,15-Diarylporphyrins
;
_journal_issue 1
_journal_name_full 'Crystal Growth &amp; Design'
_journal_page_first 27
_journal_paper_doi 10.1021/cg010029u
_journal_volume 2
_journal_year 2002
_chemical_formula_moiety 'C32 H22 N4, C H2 Cl2'
_chemical_formula_sum 'C33 H24 Cl2 N4'
_chemical_formula_weight 547.46
_chemical_name_systematic
; 
 5,15-diphenylporphyrin, dichloromethane solvate (1/1) 
;
_space_group_IT_number 14
_symmetry_cell_setting monoclinic
_symmetry_space_group_name_Hall '-P 2ybc'
_symmetry_space_group_name_H-M 'P 1 21/c 1'
_atom_sites_solution_hydrogens geom
_atom_sites_solution_primary direct
_atom_sites_solution_secondary difmap
_cell_angle_alpha 90.00
_cell_angle_beta 99.2380(10)
_cell_angle_gamma 90.00
_cell_formula_units_Z 4
_cell_length_a 18.1798(6)
_cell_length_b 13.6747(5)
_cell_length_c 10.6943(4)
_cell_measurement_reflns_used 20325
_cell_measurement_temperature 150(2)
_cell_measurement_theta_max 29.47
_cell_measurement_theta_min 2.89
_cell_volume 2624.16(16)
_computing_cell_refinement 'LSCELL (CLEGG, 1997)'
_computing_data_collection 'Bruker SMART (Bruker AXS, 1994)'
_computing_data_reduction 'Bruker SAINT (Bruker AXS, 1994)'
_computing_molecular_graphics 'XP (Sheldrick, 1993)'
_computing_publication_material 'SHELXL-97 (Sheldrick, 1997)'
_computing_structure_refinement 'SHELXL-97 (Sheldrick, 1997)'
_computing_structure_solution 'SHELXS-97 (Sheldrick, 1997)'
_diffrn_ambient_temperature 150(2)
_diffrn_detector_area_resol_mean 8.192
_diffrn_measured_fraction_theta_full 0.912
_diffrn_measured_fraction_theta_max 0.912
_diffrn_measurement_device_type 'Bruker SMART CCD'
_diffrn_measurement_method 'Thin slice \w-scans'
_diffrn_radiation_monochromator 'Silicon 111'
_diffrn_radiation_source 'Daresbury SRS, Station 9.8'
_diffrn_radiation_type synchrotron
_diffrn_radiation_wavelength 0.6893
_diffrn_reflns_av_R_equivalents 0.0335
_diffrn_reflns_av_sigmaI/netI 0.0285
_diffrn_reflns_limit_h_max 25
_diffrn_reflns_limit_h_min -24
_diffrn_reflns_limit_k_max 18
_diffrn_reflns_limit_k_min -18
_diffrn_reflns_limit_l_max 14
_diffrn_reflns_limit_l_min -14
_diffrn_reflns_number 26330
_diffrn_reflns_theta_full 29.50
_diffrn_reflns_theta_max 29.50
_diffrn_reflns_theta_min 1.82
_diffrn_standards_number 0
_exptl_absorpt_coefficient_mu 0.279
_exptl_absorpt_correction_T_max 0.9917
_exptl_absorpt_correction_T_min 0.9673
_exptl_absorpt_correction_type multi-scan
_exptl_absorpt_process_details
;
 Correction applied by SADABS - note that the transmission factors are
 not real since they include corrections for beam decay and possibly
 crystal decay (the two cannot be distinguished).

 The numbers listed in the CIF are those calculated by SHELXL. 
;
_exptl_crystal_colour red
_exptl_crystal_density_diffrn 1.386
_exptl_crystal_density_method 'not measured'
_exptl_crystal_description block
_exptl_crystal_F_000 1136
_exptl_crystal_size_max 0.12
_exptl_crystal_size_mid 0.06
_exptl_crystal_size_min 0.03
_refine_diff_density_max 0.406
_refine_diff_density_min -0.408
_refine_diff_density_rms 0.045
_refine_ls_extinction_method none
_refine_ls_goodness_of_fit_ref 1.042
_refine_ls_hydrogen_treatment mixed
_refine_ls_matrix_type full
_refine_ls_number_parameters 380
_refine_ls_number_reflns 7319
_refine_ls_number_restraints 6
_refine_ls_restrained_S_all 1.043
_refine_ls_R_factor_all 0.0588
_refine_ls_R_factor_gt 0.0503
_refine_ls_shift/su_max 0.006
_refine_ls_shift/su_mean 0.000
_refine_ls_structure_factor_coef Fsqd
_refine_ls_weighting_details 'calc w=1/[\s^2^(Fo^2^)+(0.0668P)^2^+1.0423P] where P=(Fo^2^+2Fc^2^)/3'
_refine_ls_weighting_scheme calc
_refine_ls_wR_factor_gt 0.1297
_refine_ls_wR_factor_ref 0.1335
_reflns_number_gt 6294
_reflns_number_total 7319
_reflns_threshold_expression >2sigma(I)
_cod_data_source_file cg010029u.cif
_cod_data_source_block js9945
_cod_original_sg_symbol_H-M P2(1)/c
_cod_database_code 4505762

loop_
_symmetry_equiv_pos_as_xyz
'x, y, z'
'-x, y+1/2, -z+1/2'
'-x, -y, -z'
'x, -y-1/2, z-1/2'

loop_
_atom_site_label
_atom_site_type_symbol
_atom_site_fract_x
_atom_site_fract_y
_atom_site_fract_z
_atom_site_U_iso_or_equiv
_atom_site_adp_type
_atom_site_occupancy
_atom_site_symmetry_multiplicity
_atom_site_calc_flag
_atom_site_refinement_flags
_atom_site_disorder_assembly
_atom_site_disorder_group
C50 C 0.14611(17) 0.51134(17) 0.4804(3) 0.0461(8) Uani 0.50 1 d PD A 1
H50A H 0.1967 0.5120 0.4574 0.055 Uiso 0.50 1 calc PR A 1
H50B H 0.1477 0.5492 0.5597 0.055 Uiso 0.50 1 calc PR A 1
Cl1 Cl 0.12090(18) 0.39062(16) 0.5071(3) 0.0809(12) Uani 0.50 1 d PD A 1
Cl2 Cl 0.08405(19) 0.56781(18) 0.3597(3) 0.0758(8) Uani 0.50 1 d PD A 1
C50' C 0.0957(3) 0.51714(19) 0.5051(3) 0.0680(12) Uani 0.50 1 d PD B 2
H50C H 0.1309 0.5543 0.5678 0.082 Uiso 0.50 1 calc PR B 2
H50D H 0.0451 0.5259 0.5265 0.082 Uiso 0.50 1 calc PR B 2
Cl1' Cl 0.11906(14) 0.39322(13) 0.5166(3) 0.0511(6) Uani 0.50 1 d PD B 2
Cl2' Cl 0.0977(2) 0.5650(2) 0.3540(3) 0.1008(12) Uani 0.50 1 d PD B 2
N1 N 0.58033(6) 0.55211(7) 0.88221(9) 0.0210(2) Uani 1 1 d . . .
H1A H 0.5473 0.5973 0.8921 0.025 Uiso 0.50 1 calc PR C 1
N2 N 0.58125(6) 0.73647(8) 0.99022(10) 0.0227(2) Uani 1 1 d . . .
H2A H 0.5481 0.6942 0.9537 0.027 Uiso 0.50 1 calc PR D 2
N3 N 0.41295(6) 0.73976(8) 0.93065(10) 0.0228(2) Uani 1 1 d . . .
H3A H 0.4464 0.6968 0.9151 0.027 Uiso 0.50 1 calc PR E 1
N4 N 0.41149(6) 0.55303(7) 0.82869(10) 0.0213(2) Uani 1 1 d . . .
H4A H 0.4447 0.5955 0.8644 0.026 Uiso 0.50 1 calc PR F 2
C1 C 0.56548(7) 0.45940(9) 0.83718(11) 0.0207(2) Uani 1 1 d . . .
C2 C 0.63446(7) 0.40826(9) 0.83511(12) 0.0243(2) Uani 1 1 d . . .
H2 H 0.6398 0.3428 0.8083 0.029 Uiso 1 1 calc R . .
C3 C 0.69042(7) 0.47093(10) 0.87862(12) 0.0259(2) Uani 1 1 d . . .
H3 H 0.7423 0.4579 0.8876 0.031 Uiso 1 1 calc R . .
C4 C 0.65604(7) 0.56158(9) 0.90892(11) 0.0220(2) Uani 1 1 d . . .
C5 C 0.69373(7) 0.64506(9) 0.96314(11) 0.0228(2) Uani 1 1 d . . .
C6 C 0.65699(7) 0.72657(9) 1.00263(11) 0.0227(2) Uani 1 1 d . . .
C7 C 0.69095(8) 0.81259(10) 1.06543(12) 0.0277(3) Uani 1 1 d . . .
H7 H 0.7428 0.8261 1.0842 0.033 Uiso 1 1 calc R . .
C8 C 0.63517(8) 0.87059(10) 1.09275(12) 0.0294(3) Uani 1 1 d . . .
H8 H 0.6409 0.9314 1.1361 0.035 Uiso 1 1 calc R . .
C9 C 0.56577(8) 0.82331(9) 1.04425(12) 0.0257(2) Uani 1 1 d . . .
C10 C 0.49591(8) 0.86220(9) 1.04930(12) 0.0282(3) Uani 1 1 d . . .
H10 H 0.4953 0.9219 1.0946 0.034 Uiso 1 1 calc R . .
C11 C 0.42663(8) 0.82510(9) 0.99654(12) 0.0258(3) Uani 1 1 d . . .
C12 C 0.35685(8) 0.87441(10) 1.00158(13) 0.0300(3) Uani 1 1 d . . .
H12 H 0.3506 0.9348 1.0426 0.036 Uiso 1 1 calc R . .
C13 C 0.30212(8) 0.81874(10) 0.93722(13) 0.0281(3) Uani 1 1 d . . .
H13 H 0.2503 0.8329 0.9235 0.034 Uiso 1 1 calc R . .
C14 C 0.33752(7) 0.73337(9) 0.89320(11) 0.0228(2) Uani 1 1 d . . .
C15 C 0.30051(7) 0.65438(9) 0.82794(11) 0.0225(2) Uani 1 1 d . . .
C16 C 0.33622(7) 0.56801(9) 0.80166(11) 0.0215(2) Uani 1 1 d . . .
C17 C 0.30177(7) 0.48103(9) 0.74312(12) 0.0238(2) Uani 1 1 d . . .
H17 H 0.2501 0.4718 0.7134 0.029 Uiso 1 1 calc R . .
C18 C 0.35697(7) 0.41461(9) 0.73835(11) 0.0230(2) Uani 1 1 d . . .
H18 H 0.3509 0.3498 0.7063 0.028 Uiso 1 1 calc R . .
C19 C 0.42620(7) 0.46065(9) 0.79072(11) 0.0207(2) Uani 1 1 d . . .
C20 C 0.49591(7) 0.41805(9) 0.79624(11) 0.0214(2) Uani 1 1 d . . .
H20 H 0.4961 0.3521 0.7684 0.026 Uiso 1 1 calc R . .
C21 C 0.77675(7) 0.64390(10) 0.98405(13) 0.0269(3) Uani 1 1 d . . .
C22 C 0.81525(8) 0.62819(13) 0.88338(15) 0.0375(3) Uani 1 1 d . . .
H22 H 0.7883 0.6216 0.8000 0.045 Uiso 1 1 calc R . .
C23 C 0.89241(9) 0.62208(15) 0.9029(2) 0.0499(4) Uani 1 1 d . . .
H23 H 0.9178 0.6115 0.8331 0.060 Uiso 1 1 calc R . .
C24 C 0.93244(9) 0.63140(14) 1.0239(2) 0.0499(4) Uani 1 1 d . . .
H24 H 0.9852 0.6254 1.0376 0.060 Uiso 1 1 calc R . .
C25 C 0.89537(9) 0.64941(12) 1.12439(17) 0.0415(4) Uani 1 1 d . . .
H25 H 0.9228 0.6575 1.2071 0.050 Uiso 1 1 calc R . .
C26 C 0.81821(8) 0.65578(11) 1.10531(14) 0.0317(3) Uani 1 1 d . . .
H26 H 0.7932 0.6683 1.1752 0.038 Uiso 1 1 calc R . .
C27 C 0.21864(7) 0.66340(9) 0.78408(12) 0.0254(2) Uani 1 1 d . . .
C28 C 0.19230(8) 0.73035(11) 0.68918(14) 0.0316(3) Uani 1 1 d . . .
H28 H 0.2266 0.7698 0.6534 0.038 Uiso 1 1 calc R . .
C29 C 0.11622(9) 0.73997(12) 0.64625(17) 0.0407(4) Uani 1 1 d . . .
H29 H 0.0989 0.7852 0.5806 0.049 Uiso 1 1 calc R . .
C30 C 0.06584(8) 0.68401(14) 0.69881(19) 0.0457(4) Uani 1 1 d . . .
H30 H 0.0139 0.6915 0.6706 0.055 Uiso 1 1 calc R . .
C31 C 0.09132(8) 0.61680(13) 0.79295(18) 0.0429(4) Uani 1 1 d . . .
H31 H 0.0567 0.5778 0.8287 0.052 Uiso 1 1 calc R . .
C32 C 0.16720(8) 0.60619(11) 0.83524(15) 0.0331(3) Uani 1 1 d . . .
H32 H 0.1842 0.5597 0.8994 0.040 Uiso 1 1 calc R . .

loop_
_atom_site_aniso_label
_atom_site_aniso_U_11
_atom_site_aniso_U_22
_atom_site_aniso_U_33
_atom_site_aniso_U_23
_atom_site_aniso_U_13
_atom_site_aniso_U_12
C50 0.0446(18) 0.0335(16) 0.059(2) -0.0039(15) 0.0041(16) -0.0028(14)
Cl1 0.0548(15) 0.0603(14) 0.122(2) -0.0330(13) -0.0022(14) 0.0226(10)
Cl2 0.1011(16) 0.0727(13) 0.0484(10) 0.0121(8) -0.0039(9) 0.0257(13)
C50' 0.088(4) 0.057(3) 0.061(3) -0.004(2) 0.021(2) 0.013(2)
Cl1' 0.0435(12) 0.0383(9) 0.0686(11) -0.0018(8) 0.0003(8) -0.0113(8)
Cl2' 0.1062(17) 0.130(2) 0.0611(14) 0.0097(14) -0.0003(11) -0.0625(17)
N1 0.0221(5) 0.0206(5) 0.0198(4) -0.0005(4) 0.0020(4) -0.0014(4)
N2 0.0260(5) 0.0202(5) 0.0214(4) -0.0013(4) 0.0025(4) -0.0027(4)
N3 0.0247(5) 0.0208(5) 0.0233(5) -0.0005(4) 0.0053(4) 0.0009(4)
N4 0.0212(5) 0.0207(5) 0.0222(5) 0.0005(4) 0.0040(4) 0.0019(4)
C1 0.0225(5) 0.0204(5) 0.0190(5) -0.0002(4) 0.0034(4) 0.0021(4)
C2 0.0246(5) 0.0231(5) 0.0247(5) -0.0016(4) 0.0025(4) 0.0044(4)
C3 0.0226(5) 0.0277(6) 0.0264(6) -0.0012(5) 0.0011(4) 0.0047(5)
C4 0.0227(5) 0.0235(5) 0.0190(5) 0.0010(4) 0.0011(4) 0.0001(4)
C5 0.0226(5) 0.0252(6) 0.0198(5) 0.0022(4) 0.0008(4) -0.0026(4)
C6 0.0257(6) 0.0232(5) 0.0186(5) 0.0009(4) 0.0015(4) -0.0050(4)
C7 0.0322(6) 0.0256(6) 0.0241(6) -0.0017(5) 0.0014(5) -0.0093(5)
C8 0.0389(7) 0.0244(6) 0.0244(6) -0.0043(5) 0.0038(5) -0.0091(5)
C9 0.0349(6) 0.0219(5) 0.0201(5) -0.0028(4) 0.0036(5) -0.0055(5)
C10 0.0399(7) 0.0216(5) 0.0237(6) -0.0054(5) 0.0071(5) -0.0011(5)
C11 0.0342(6) 0.0223(5) 0.0223(5) -0.0015(4) 0.0089(5) 0.0031(5)
C12 0.0393(7) 0.0254(6) 0.0273(6) -0.0024(5) 0.0109(5) 0.0076(5)
C13 0.0308(6) 0.0276(6) 0.0277(6) 0.0013(5) 0.0102(5) 0.0082(5)
C14 0.0245(5) 0.0225(5) 0.0223(5) 0.0029(4) 0.0067(4) 0.0033(4)
C15 0.0211(5) 0.0235(5) 0.0233(5) 0.0039(4) 0.0053(4) 0.0018(4)
C16 0.0220(5) 0.0223(5) 0.0207(5) 0.0021(4) 0.0046(4) -0.0008(4)
C17 0.0222(5) 0.0251(5) 0.0240(5) 0.0012(5) 0.0034(4) -0.0041(5)
C18 0.0244(5) 0.0220(5) 0.0225(5) -0.0005(4) 0.0035(4) -0.0048(4)
C19 0.0231(5) 0.0205(5) 0.0186(5) 0.0003(4) 0.0035(4) -0.0020(4)
C20 0.0248(5) 0.0184(5) 0.0210(5) -0.0018(4) 0.0041(4) -0.0001(4)
C21 0.0228(6) 0.0272(6) 0.0295(6) 0.0022(5) 0.0006(5) -0.0035(5)
C22 0.0274(7) 0.0477(9) 0.0377(7) -0.0044(6) 0.0059(6) -0.0043(6)
C23 0.0280(7) 0.0602(11) 0.0639(11) -0.0122(9) 0.0143(7) -0.0077(7)
C24 0.0224(7) 0.0510(10) 0.0742(13) -0.0065(9) 0.0012(7) -0.0076(6)
C25 0.0291(7) 0.0394(8) 0.0502(9) 0.0044(7) -0.0105(6) -0.0098(6)
C26 0.0288(6) 0.0319(7) 0.0318(7) 0.0046(5) -0.0033(5) -0.0093(5)
C27 0.0215(5) 0.0257(6) 0.0293(6) 0.0003(5) 0.0049(5) 0.0039(4)
C28 0.0267(6) 0.0295(6) 0.0383(7) 0.0059(6) 0.0041(5) 0.0036(5)
C29 0.0307(7) 0.0376(8) 0.0511(9) 0.0088(7) -0.0018(6) 0.0095(6)
C30 0.0223(6) 0.0461(9) 0.0663(11) 0.0039(8) -0.0002(7) 0.0067(6)
C31 0.0234(6) 0.0462(9) 0.0605(10) 0.0071(8) 0.0108(6) -0.0005(6)
C32 0.0248(6) 0.0366(7) 0.0389(7) 0.0073(6) 0.0082(5) 0.0025(5)

loop_
_atom_type_symbol
_atom_type_description
_atom_type_scat_dispersion_real
_atom_type_scat_dispersion_imag
_atom_type_scat_source
C C 0.0033 0.0016 'International Tables Vol C Tables 4.2.6.8 and 6.1.1.4'
H H 0.0000 0.0000 'International Tables Vol C Tables 4.2.6.8 and 6.1.1.4'
N N 0.0061 0.0033 'International Tables Vol C Tables 4.2.6.8 and 6.1.1.4'
Cl Cl 0.1484 0.1585 'International Tables Vol C Tables 4.2.6.8 and 6.1.1.4'

loop_
_geom_angle_atom_site_label_1
_geom_angle_atom_site_label_2
_geom_angle_atom_site_label_3
_geom_angle
Cl1 C50 Cl2 112.44(9)
Cl1 C50 H50A 109.1
Cl2 C50 H50A 109.1
Cl1 C50 H50B 109.1
Cl2 C50 H50B 109.1
H50A C50 H50B 107.8
Cl1' C50' Cl2' 112.76(9)
Cl1' C50' H50C 109.0
Cl2' C50' H50C 109.0
Cl1' C50' H50D 109.0
Cl2' C50' H50D 109.0
H50C C50' H50D 107.8
C4 N1 C1 107.26(10)
C4 N1 H1A 126.4
C1 N1 H1A 126.4
C6 N2 C9 108.45(10)
C6 N2 H2A 125.8
C9 N2 H2A 125.8
C11 N3 C14 107.25(10)
C11 N3 H3A 126.4
C14 N3 H3A 126.4
C19 N4 C16 108.21(10)
C19 N4 H4A 125.9
C16 N4 H4A 125.9
N1 C1 C20 127.30(11)
N1 C1 C2 109.43(10)
C20 C1 C2 123.25(11)
C3 C2 C1 107.19(11)
C3 C2 H2 126.4
C1 C2 H2 126.4
C2 C3 C4 106.94(11)
C2 C3 H3 126.5
C4 C3 H3 126.5
N1 C4 C5 124.78(11)
N1 C4 C3 109.18(10)
C5 C4 C3 125.97(11)
C6 C5 C4 123.10(11)
C6 C5 C21 118.97(11)
C4 C5 C21 117.88(11)
N2 C6 C5 124.83(11)
N2 C6 C7 108.24(11)
C5 C6 C7 126.91(12)
C8 C7 C6 107.35(12)
C8 C7 H7 126.3
C6 C7 H7 126.3
C7 C8 C9 107.61(12)
C7 C8 H8 126.2
C9 C8 H8 126.2
N2 C9 C10 126.93(12)
N2 C9 C8 108.31(12)
C10 C9 C8 124.74(12)
C9 C10 C11 128.33(12)
C9 C10 H10 115.8
C11 C10 H10 115.8
N3 C11 C10 126.82(12)
N3 C11 C12 109.26(12)
C10 C11 C12 123.91(12)
C13 C12 C11 107.29(12)
C13 C12 H12 126.4
C11 C12 H12 126.4
C12 C13 C14 106.90(12)
C12 C13 H13 126.6
C14 C13 H13 126.6
N3 C14 C15 125.08(11)
N3 C14 C13 109.29(11)
C15 C14 C13 125.57(12)
C16 C15 C14 123.45(11)
C16 C15 C27 118.60(11)
C14 C15 C27 117.96(11)
N4 C16 C15 124.42(11)
N4 C16 C17 108.59(10)
C15 C16 C17 126.99(11)
C18 C17 C16 107.20(11)
C18 C17 H17 126.4
C16 C17 H17 126.4
C17 C18 C19 107.33(11)
C17 C18 H18 126.3
C19 C18 H18 126.3
N4 C19 C20 126.62(11)
N4 C19 C18 108.65(10)
C20 C19 C18 124.69(11)
C19 C20 C1 128.40(11)
C19 C20 H20 115.8
C1 C20 H20 115.8
C22 C21 C26 118.11(13)
C22 C21 C5 120.58(12)
C26 C21 C5 121.28(12)
C23 C22 C21 120.99(15)
C23 C22 H22 119.5
C21 C22 H22 119.5
C24 C23 C22 120.15(17)
C24 C23 H23 119.9
C22 C23 H23 119.9
C25 C24 C23 119.68(15)
C25 C24 H24 120.2
C23 C24 H24 120.2
C24 C25 C26 120.36(15)
C24 C25 H25 119.8
C26 C25 H25 119.8
C25 C26 C21 120.66(15)
C25 C26 H26 119.7
C21 C26 H26 119.7
C28 C27 C32 118.69(12)
C28 C27 C15 119.47(12)
C32 C27 C15 121.84(12)
C29 C28 C27 120.62(14)
C29 C28 H28 119.7
C27 C28 H28 119.7
C30 C29 C28 120.17(15)
C30 C29 H29 119.9
C28 C29 H29 119.9
C29 C30 C31 119.79(14)
C29 C30 H30 120.1
C31 C30 H30 120.1
C30 C31 C32 120.29(15)
C30 C31 H31 119.9
C32 C31 H31 119.9
C31 C32 C27 120.43(14)
C31 C32 H32 119.8
C27 C32 H32 119.8

loop_
_geom_bond_atom_site_label_1
_geom_bond_atom_site_label_2
_geom_bond_distance
C50 Cl1 1.7487(10)
C50 Cl2 1.7515(10)
C50 H50A 0.9900
C50 H50B 0.9900
C50' Cl1' 1.7465(10)
C50' Cl2' 1.7488(10)
C50' H50C 0.9900
C50' H50D 0.9900
N1 C4 1.3664(15)
N1 C1 1.3676(15)
N1 H1A 0.8800
N2 C6 1.3688(16)
N2 C9 1.3695(16)
N2 H2A 0.8800
N3 C11 1.3653(16)
N3 C14 1.3683(16)
N3 H3A 0.8800
N4 C19 1.3665(15)
N4 C16 1.3677(15)
N4 H4A 0.8800
C1 C20 1.3905(16)
C1 C2 1.4392(16)
C2 C3 1.3541(18)
C2 H2 0.9500
C3 C4 1.4481(17)
C3 H3 0.9500
C4 C5 1.4076(17)
C5 C6 1.3991(18)
C5 C21 1.4898(17)
C6 C7 1.4432(17)
C7 C8 1.356(2)
C7 H7 0.9500
C8 C9 1.4383(18)
C8 H8 0.9500
C9 C10 1.386(2)
C10 C11 1.3906(19)
C10 H10 0.9500
C11 C12 1.4454(18)
C12 C13 1.350(2)
C12 H12 0.9500
C13 C14 1.4478(17)
C13 H13 0.9500
C14 C15 1.3984(18)
C15 C16 1.3978(17)
C15 C27 1.4922(17)
C16 C17 1.4399(17)
C17 C18 1.3606(18)
C17 H17 0.9500
C18 C19 1.4378(16)
C18 H18 0.9500
C19 C20 1.3875(17)
C20 H20 0.9500
C21 C22 1.392(2)
C21 C26 1.4009(19)
C22 C23 1.387(2)
C22 H22 0.9500
C23 C24 1.385(3)
C23 H23 0.9500
C24 C25 1.380(3)
C24 H24 0.9500
C25 C26 1.388(2)
C25 H25 0.9500
C26 H26 0.9500
C27 C28 1.3935(19)
C27 C32 1.3964(19)
C28 C29 1.392(2)
C28 H28 0.9500
C29 C30 1.380(3)
C29 H29 0.9500
C30 C31 1.387(3)
C30 H30 0.9500
C31 C32 1.389(2)
C31 H31 0.9500
C32 H32 0.9500

loop_
_geom_torsion_atom_site_label_1
_geom_torsion_atom_site_label_2
_geom_torsion_atom_site_label_3
_geom_torsion_atom_site_label_4
_geom_torsion
C4 N1 C1 C20 -178.90(12)
C4 N1 C1 C2 -0.09(13)
N1 C1 C2 C3 -0.22(14)
C20 C1 C2 C3 178.64(11)
C1 C2 C3 C4 0.42(14)
C1 N1 C4 C5 -176.78(11)
C1 N1 C4 C3 0.36(13)
C2 C3 C4 N1 -0.50(14)
C2 C3 C4 C5 176.60(12)
N1 C4 C5 C6 3.74(19)
C3 C4 C5 C6 -172.91(12)
N1 C4 C5 C21 -178.98(11)
C3 C4 C5 C21 4.37(18)
C9 N2 C6 C5 177.33(11)
C9 N2 C6 C7 -1.23(13)
C4 C5 C6 N2 -2.08(19)
C21 C5 C6 N2 -179.34(11)
C4 C5 C6 C7 176.20(12)
C21 C5 C6 C7 -1.05(18)
N2 C6 C7 C8 1.86(14)
C5 C6 C7 C8 -176.66(12)
C6 C7 C8 C9 -1.70(15)
C6 N2 C9 C10 178.36(12)
C6 N2 C9 C8 0.19(14)
C7 C8 C9 N2 0.99(15)
C7 C8 C9 C10 -177.23(12)
N2 C9 C10 C11 -3.3(2)
C8 C9 C10 C11 174.61(13)
C14 N3 C11 C10 -178.29(13)
C14 N3 C11 C12 0.36(14)
C9 C10 C11 N3 2.0(2)
C9 C10 C11 C12 -176.49(13)
N3 C11 C12 C13 -0.79(15)
C10 C11 C12 C13 177.91(13)
C11 C12 C13 C14 0.86(15)
C11 N3 C14 C15 -177.02(12)
C11 N3 C14 C13 0.17(13)
C12 C13 C14 N3 -0.67(14)
C12 C13 C14 C15 176.51(12)
N3 C14 C15 C16 5.31(19)
C13 C14 C15 C16 -171.44(12)
N3 C14 C15 C27 -174.54(11)
C13 C14 C15 C27 8.71(18)
C19 N4 C16 C15 179.62(11)
C19 N4 C16 C17 -0.33(13)
C14 C15 C16 N4 -4.57(19)
C27 C15 C16 N4 175.28(11)
C14 C15 C16 C17 175.36(12)
C27 C15 C16 C17 -4.78(18)
N4 C16 C17 C18 1.17(13)
C15 C16 C17 C18 -178.77(12)
C16 C17 C18 C19 -1.49(13)
C16 N4 C19 C20 177.11(11)
C16 N4 C19 C18 -0.59(13)
C17 C18 C19 N4 1.33(14)
C17 C18 C19 C20 -176.43(11)
N4 C19 C20 C1 -2.1(2)
C18 C19 C20 C1 175.29(12)
N1 C1 C20 C19 0.4(2)
C2 C1 C20 C19 -178.20(12)
C6 C5 C21 C22 -125.16(15)
C4 C5 C21 C22 57.44(18)
C6 C5 C21 C26 56.62(17)
C4 C5 C21 C26 -120.78(14)
C26 C21 C22 C23 1.6(2)
C5 C21 C22 C23 -176.72(15)
C21 C22 C23 C24 0.1(3)
C22 C23 C24 C25 -1.7(3)
C23 C24 C25 C26 1.6(3)
C24 C25 C26 C21 0.1(2)
C22 C21 C26 C25 -1.7(2)
C5 C21 C26 C25 176.59(13)
C16 C15 C27 C28 -112.27(14)
C14 C15 C27 C28 67.59(16)
C16 C15 C27 C32 67.52(17)
C14 C15 C27 C32 -112.62(15)
C32 C27 C28 C29 0.0(2)
C15 C27 C28 C29 179.78(14)
C27 C28 C29 C30 0.9(3)
C28 C29 C30 C31 -1.2(3)
C29 C30 C31 C32 0.6(3)
C30 C31 C32 C27 0.4(3)
C28 C27 C32 C31 -0.6(2)
C15 C27 C32 C31 179.57(14)
